data_1554633
loop_
_publ_author_name
'Lu, Guang-Zhao'
'Wu, Ruixia'
'Liu, Liang'
'Zhou, Liang'
'Zheng, You-Xuan'
'Zhang, Wen-Wei'
'Zuo, Jing-Lin'
'Zhang, Hongjie'

_publ_section_title
;
 A series of red iridium(iii) complexes using flexible dithiocarbamate
 derivatives as ancillary ligands for highly efficient phosphorescent
 OLEDs
;
_journal_issue 5
_journal_name_full 'Materials Chemistry Frontiers'
_journal_page_first 860
_journal_paper_doi 10.1039/C9QM00088G
_journal_volume 3
_journal_year 2019
_chemical_formula_sum 'C53 H42 F6 Ir N3 S2'
_chemical_formula_weight 1091.21
_space_group_crystal_system triclinic
_space_group_IT_number 2
_space_group_name_Hall '-P 1'
_space_group_name_H-M_alt 'P -1'
_atom_sites_solution_hydrogens geom
_audit_creation_method SHELXL-2016/6
_audit_update_record
;
2018-03-26 deposited with the CCDC.	2019-03-19 downloaded from the CCDC.
;
_cell_angle_alpha 79.22(3)
_cell_angle_beta 79.11(3)
_cell_angle_gamma 82.46(3)
_cell_formula_units_Z 2
_cell_length_a 11.30(2)
_cell_length_b 15.22(3)
_cell_length_c 16.31(3)
_cell_measurement_reflns_used 4367
_cell_measurement_temperature 296(2)
_cell_measurement_theta_max 26.25
_cell_measurement_theta_min 2.34
_cell_volume 2693(9)
_computing_structure_refinement 'SHELXL-2016/6 (Sheldrick, 2016)'
_computing_structure_solution 'SHELXT 2014/4 (Sheldrick, 2014)'
_diffrn_ambient_temperature 296(2)
_diffrn_measured_fraction_theta_full 0.981
_diffrn_measured_fraction_theta_max 0.981
_diffrn_measurement_device_type 'CCD area detector'
_diffrn_measurement_method 'phi and omega scans'
_diffrn_radiation_type MoK\a
_diffrn_radiation_wavelength 0.71073
_diffrn_reflns_av_R_equivalents 0.0805
_diffrn_reflns_av_unetI/netI 0.1615
_diffrn_reflns_Laue_measured_fraction_full 0.981
_diffrn_reflns_Laue_measured_fraction_max 0.981
_diffrn_reflns_limit_h_max 13
_diffrn_reflns_limit_h_min -12
_diffrn_reflns_limit_k_max 14
_diffrn_reflns_limit_k_min -18
_diffrn_reflns_limit_l_max 19
_diffrn_reflns_limit_l_min -18
_diffrn_reflns_number 13597
_diffrn_reflns_point_group_measured_fraction_full 0.981
_diffrn_reflns_point_group_measured_fraction_max 0.981
_diffrn_reflns_theta_full 25.009
_diffrn_reflns_theta_max 25.009
_diffrn_reflns_theta_min 1.289
_exptl_absorpt_coefficient_mu 2.613
_exptl_absorpt_correction_T_max 0.7257
_exptl_absorpt_correction_T_min 0.5861
_exptl_absorpt_correction_type multi-scan
_exptl_absorpt_process_details sadabs
_exptl_crystal_density_diffrn 1.346
_exptl_crystal_F_000 1088
_exptl_crystal_size_max 0.260
_exptl_crystal_size_mid 0.250
_exptl_crystal_size_min 0.220
_refine_diff_density_max 2.377
_refine_diff_density_min -2.529
_refine_diff_density_rms 0.165
_refine_ls_extinction_method none
_refine_ls_goodness_of_fit_ref 0.969
_refine_ls_hydrogen_treatment constr
_refine_ls_matrix_type full
_refine_ls_number_parameters 620
_refine_ls_number_reflns 9302
_refine_ls_number_restraints 390
_refine_ls_restrained_S_all 0.980
_refine_ls_R_factor_all 0.1274
_refine_ls_R_factor_gt 0.0803
_refine_ls_shift/su_max 0.019
_refine_ls_shift/su_mean 0.001
_refine_ls_structure_factor_coef Fsqd
_refine_ls_weighting_details 'w=1/[\s^2^(Fo^2^)+(0.1108P)^2^] where P=(Fo^2^+2Fc^2^)/3'
_refine_ls_weighting_scheme calc
_refine_ls_wR_factor_gt 0.1988
_refine_ls_wR_factor_ref 0.2324
_reflns_Friedel_coverage 0.000
_reflns_number_gt 5626
_reflns_number_total 9302
_reflns_threshold_expression 'I > 2\s(I)'
_cod_data_source_file c9qm00088g2.cif
_cod_data_source_block 20171106zjl_sj1_0m_a_sq
_cod_original_cell_volume 2692(8)
_cod_database_code 1554633
_shelx_shelxl_version_number 2016/6
_shelx_space_group_comment
;
The symmetry employed for this shelxl refinement is uniquely defined
by the following loop, which should always be used as a source of
symmetry information in preference to the above space-group names.
They are only intended as comments.
;
_shelx_estimated_absorpt_t_min 0.550
_shelx_estimated_absorpt_t_max 0.597

loop_
_space_group_symop_operation_xyz
'x, y, z'
'-x, -y, -z'

loop_
_atom_site_label
_atom_site_type_symbol
_atom_site_fract_x
_atom_site_fract_y
_atom_site_fract_z
_atom_site_U_iso_or_equiv
_atom_site_adp_type
_atom_site_occupancy
_atom_site_site_symmetry_order
_atom_site_calc_flag
_atom_site_refinement_flags_posn
_atom_site_refinement_flags_adp
_atom_site_refinement_flags_occupancy
_atom_site_disorder_assembly
_atom_site_disorder_group
C1 C 0.6201(16) 0.7163(12) 0.2917(10) 0.086(4) Uani 1 1 d . U . . .
C2 C 0.5993(12) 0.7504(9) 0.3773(8) 0.067(3) Uani 1 1 d . U . . .
C3 C 0.6783(14) 0.8112(10) 0.3893(9) 0.085(4) Uani 1 1 d . U . . .
H3 H 0.740354 0.829838 0.345764 0.102 Uiso 1 1 calc R U . . .
C4 C 0.6631(13) 0.8429(10) 0.4663(9) 0.076(4) Uani 1 1 d . U . . .
H4 H 0.715559 0.881783 0.473834 0.091 Uiso 1 1 calc R U . . .
C5 C 0.5642(11) 0.8148(8) 0.5352(8) 0.058(3) Uani 1 1 d . U . . .
C6 C 0.4896(11) 0.7529(8) 0.5271(9) 0.067(3) Uani 1 1 d . U . . .
C7 C 0.5090(11) 0.7210(8) 0.4449(7) 0.059(3) Uani 1 1 d . U . . .
H7 H 0.459378 0.679811 0.437773 0.070 Uiso 1 1 calc R U . . .
C8 C 0.5356(10) 0.8475(8) 0.6209(8) 0.056(3) Uani 1 1 d . U . . .
C9 C 0.5745(11) 0.9256(8) 0.6429(8) 0.062(3) Uani 1 1 d . U . . .
C10 C 0.6370(12) 0.9965(9) 0.5814(9) 0.073(4) Uani 1 1 d . U . . .
H10 H 0.649815 0.992656 0.524069 0.087 Uiso 1 1 calc R U . . .
C11 C 0.6770(14) 1.0680(10) 0.6060(11) 0.086(4) Uani 1 1 d . U . . .
H11 H 0.716736 1.111151 0.566008 0.104 Uiso 1 1 calc R U . . .
C12 C 0.6561(15) 1.0747(11) 0.6944(12) 0.096(5) Uani 1 1 d . U . . .
H12 H 0.685215 1.121744 0.711255 0.115 Uiso 1 1 calc R U . . .
C13 C 0.5945(14) 1.0137(10) 0.7545(10) 0.086(4) Uani 1 1 d . U . . .
H13 H 0.580596 1.020915 0.810985 0.103 Uiso 1 1 calc R U . . .
C14 C 0.5516(13) 0.9396(9) 0.7317(8) 0.071(4) Uani 1 1 d . U . . .
C15 C 0.4771(13) 0.8777(10) 0.7930(9) 0.078(4) Uani 1 1 d . U . . .
H15 H 0.458371 0.884378 0.849632 0.094 Uiso 1 1 calc R U . . .
C16 C 0.4345(12) 0.8082(9) 0.7651(8) 0.068(3) Uani 1 1 d . U . . .
H16 H 0.386056 0.769705 0.804488 0.082 Uiso 1 1 calc R U . . .
C17 C 0.0406(15) 1.0041(10) 0.6852(11) 0.086(4) Uani 1 1 d . U . . .
C18 C 0.0782(12) 0.9220(8) 0.6448(8) 0.065(3) Uani 1 1 d . U . . .
C19 C 0.1938(11) 0.8730(8) 0.6530(8) 0.060(3) Uani 1 1 d . U . . .
H19 H 0.246732 0.892893 0.681228 0.071 Uiso 1 1 calc R U . . .
C20 C 0.2274(11) 0.7889(8) 0.6150(7) 0.058(3) Uani 1 1 d . U . . .
C21 C 0.1449(10) 0.7629(7) 0.5725(7) 0.053(3) Uani 1 1 d . U . . .
C22 C 0.0260(10) 0.8127(8) 0.5708(8) 0.063(3) Uani 1 1 d . U . . .
H22 H -0.030111 0.791507 0.546192 0.075 Uiso 1 1 calc R U . . .
C23 C -0.0060(11) 0.8919(8) 0.6053(8) 0.064(3) Uani 1 1 d . U . . .
H23 H -0.081429 0.924051 0.602177 0.077 Uiso 1 1 calc R U . . .
C24 C 0.1848(10) 0.6755(7) 0.5401(7) 0.054(3) Uani 1 1 d . U . . .
C25 C 0.1329(11) 0.6385(8) 0.4791(8) 0.061(3) Uani 1 1 d . U . . .
C26 C 0.0477(12) 0.6861(10) 0.4297(8) 0.071(4) Uani 1 1 d . U . . .
H26 H 0.028001 0.747044 0.431756 0.085 Uiso 1 1 calc R U . . .
C27 C -0.0074(15) 0.6487(11) 0.3791(11) 0.094(5) Uani 1 1 d . U . . .
H27 H -0.067098 0.682607 0.351200 0.113 Uiso 1 1 calc R U . . .
C28 C 0.0278(14) 0.5550(11) 0.3691(9) 0.086(4) Uani 1 1 d . U . . .
H28 H -0.010546 0.528757 0.335465 0.103 Uiso 1 1 calc R U . . .
C29 C 0.1191(13) 0.5045(10) 0.4099(9) 0.076(4) Uani 1 1 d . U . . .
H29 H 0.144744 0.445727 0.401662 0.091 Uiso 1 1 calc R U . . .
C30 C 0.1734(11) 0.5464(9) 0.4658(8) 0.064(3) Uani 1 1 d . U . . .
C31 C 0.2733(11) 0.5000(8) 0.5073(8) 0.064(3) Uani 1 1 d . U . . .
H31 H 0.301714 0.441278 0.500270 0.077 Uiso 1 1 calc R U . . .
C32 C 0.3260(11) 0.5426(8) 0.5571(8) 0.065(3) Uani 1 1 d . U . . .
H32 H 0.392036 0.511851 0.580101 0.078 Uiso 1 1 calc R U . . .
C33 C 0.5562(10) 0.4292(7) 0.8565(8) 0.056(3) Uani 1 1 d . U . . .
C34 C 0.6682(11) 0.4225(9) 0.8006(8) 0.068(3) Uani 1 1 d . U . . .
H34 H 0.678798 0.457296 0.746899 0.082 Uiso 1 1 calc R U . . .
C35 C 0.7648(11) 0.3604(9) 0.8292(8) 0.069(3) Uani 1 1 d . U . . .
H35 H 0.837948 0.355693 0.792205 0.083 Uiso 1 1 calc R U . . .
C36 C 0.7562(11) 0.3055(8) 0.9104(8) 0.057(3) Uani 1 1 d . U . . .
C37 C 0.6429(11) 0.3150(8) 0.9661(8) 0.060(3) Uani 1 1 d . U . . .
H37 H 0.634624 0.281437 1.020412 0.072 Uiso 1 1 calc R U . . .
C38 C 0.5421(10) 0.3742(7) 0.9413(7) 0.049(3) Uani 1 1 d . U . . .
C39 C 0.4165(10) 0.3916(7) 0.9845(7) 0.050(3) Uani 1 1 d . U . . .
C40 C 0.3536(11) 0.3517(8) 1.0636(8) 0.059(3) Uani 1 1 d . U . . .
H40 H 0.396002 0.309565 1.099276 0.071 Uiso 1 1 calc R U . . .
C41 C 0.2280(10) 0.3741(7) 1.0900(7) 0.055(3) Uani 1 1 d . U . . .
C42 C 0.1682(12) 0.4371(9) 1.0310(9) 0.073(4) Uani 1 1 d . U . . .
H42 H 0.084931 0.450964 1.044419 0.088 Uiso 1 1 calc R U . . .
C43 C 0.2319(11) 0.4805(9) 0.9506(8) 0.070(4) Uani 1 1 d . U . . .
H43 H 0.191767 0.525621 0.916081 0.084 Uiso 1 1 calc R U . . .
C44 C 0.3531(11) 0.4535(8) 0.9266(8) 0.057(3) Uani 1 1 d . U . . .
C45 C 0.4203(10) 0.5492(7) 0.7785(7) 0.055(3) Uani 1 1 d . U . . .
C46 C 0.8669(12) 0.2405(10) 0.9342(10) 0.077(4) Uani 1 1 d . U . . .
C47 C 0.1553(16) 0.3286(12) 1.1748(11) 0.101(4) Uani 1 1 d . U . . .
C48 C 0.9809(15) 0.2968(12) 0.9212(13) 0.112(6) Uani 1 1 d . U . . .
H48A H 1.018970 0.304035 0.862837 0.168 Uiso 1 1 calc R U . . .
H48B H 1.037913 0.265243 0.955989 0.168 Uiso 1 1 calc R U . . .
H48C H 0.954413 0.354765 0.936943 0.168 Uiso 1 1 calc R U . . .
C49 C 0.897(2) 0.1668(13) 0.8747(14) 0.135(7) Uani 1 1 d . U . . .
H49A H 0.822467 0.150969 0.863395 0.203 Uiso 1 1 calc R U . . .
H49B H 0.939750 0.114391 0.902211 0.203 Uiso 1 1 calc R U . . .
H49C H 0.945639 0.190273 0.822411 0.203 Uiso 1 1 calc R U . . .
C50 C 0.8389(14) 0.1891(13) 1.0295(11) 0.110(6) Uani 1 1 d . U . . .
H50A H 0.814741 0.232194 1.067074 0.165 Uiso 1 1 calc R U . . .
H50B H 0.910331 0.152424 1.043790 0.165 Uiso 1 1 calc R U . . .
H50C H 0.774733 0.151740 1.034777 0.165 Uiso 1 1 calc R U . . .
C51 C 0.2313(16) 0.2915(13) 1.2415(11) 0.122(5) Uani 1 1 d . U . . .
H51A H 0.179868 0.280014 1.295568 0.183 Uiso 1 1 calc R U . . .
H51B H 0.286013 0.334127 1.242978 0.183 Uiso 1 1 calc R U . . .
H51C H 0.276751 0.236385 1.228698 0.183 Uiso 1 1 calc R U . . .
C52 C 0.0566(17) 0.2749(13) 1.1600(11) 0.118(5) Uani 1 1 d . U . . .
H52A H 0.093769 0.219874 1.141658 0.177 Uiso 1 1 calc R U . . .
H52B H 0.013902 0.309960 1.117397 0.177 Uiso 1 1 calc R U . . .
H52C H 0.000821 0.261500 1.211859 0.177 Uiso 1 1 calc R U . . .
C53 C 0.0601(18) 0.3963(13) 1.2149(12) 0.133(5) Uani 1 1 d . U . . .
H53A H 0.005851 0.364821 1.260029 0.200 Uiso 1 1 calc R U . . .
H53B H 0.015143 0.429862 1.172847 0.200 Uiso 1 1 calc R U . . .
H53C H 0.099575 0.436682 1.236954 0.200 Uiso 1 1 calc R U . . .
F1 F 0.651(3) 0.7790(17) 0.2231(12) 0.139(9) Uani 0.59(3) 1 d . U P A 1
F2 F 0.703(3) 0.6442(15) 0.2859(15) 0.137(10) Uani 0.59(3) 1 d . U P A 1
F3 F 0.524(3) 0.691(2) 0.2755(17) 0.145(10) Uani 0.59(3) 1 d . U P A 1
F4 F 0.0257(17) 1.0799(7) 0.6338(9) 0.195(6) Uani 1 1 d . U . . .
F5 F -0.0610(12) 1.0048(9) 0.7380(11) 0.185(6) Uani 1 1 d . U . . .
F6 F 0.1222(13) 1.0229(9) 0.7348(10) 0.175(5) Uani 1 1 d . U . . .
F1' F 0.544(3) 0.760(2) 0.2404(18) 0.113(11) Uani 0.41(3) 1 d . U P A 2
F2' F 0.729(2) 0.731(2) 0.2419(15) 0.106(11) Uani 0.41(3) 1 d . U P A 2
F3' F 0.594(4) 0.6310(19) 0.2962(18) 0.117(11) Uani 0.41(3) 1 d . U P A 2
Ir1 Ir 0.37548(4) 0.70010(3) 0.63649(3) 0.0571(2) Uani 1 1 d . . . . .
N1 N 0.2862(8) 0.6284(6) 0.5749(5) 0.051(2) Uani 1 1 d . . . . .
N2 N 0.4605(7) 0.7936(6) 0.6825(6) 0.054(2) Uani 1 1 d . . . . .
N3 N 0.4414(8) 0.4823(6) 0.8488(6) 0.059(3) Uani 1 1 d . . . . .
S1 S 0.5259(3) 0.5750(2) 0.6865(2) 0.0620(8) Uani 1 1 d . . . . .
S2 S 0.2828(3) 0.6188(2) 0.7787(2) 0.0641(9) Uani 1 1 d . . . . .

loop_
_atom_site_aniso_label
_atom_site_aniso_U_11
_atom_site_aniso_U_22
_atom_site_aniso_U_33
_atom_site_aniso_U_23
_atom_site_aniso_U_13
_atom_site_aniso_U_12
C1 0.092(8) 0.089(8) 0.072(8) -0.013(7) -0.008(7) -0.005(7)
C2 0.063(6) 0.072(7) 0.060(6) -0.006(6) -0.006(5) 0.001(5)
C3 0.085(7) 0.086(7) 0.071(7) -0.004(6) 0.013(6) -0.015(6)
C4 0.081(7) 0.085(7) 0.058(7) -0.015(6) 0.005(6) -0.017(6)
C5 0.054(6) 0.067(6) 0.051(6) -0.005(5) -0.007(5) -0.003(5)
C6 0.060(6) 0.066(6) 0.075(7) -0.007(6) -0.019(6) -0.002(5)
C7 0.064(6) 0.052(6) 0.049(6) 0.006(5) 0.000(5) -0.002(5)
C8 0.049(5) 0.059(6) 0.054(6) 0.006(5) -0.012(5) 0.000(5)
C9 0.054(6) 0.067(6) 0.055(6) -0.001(5) -0.001(5) 0.008(5)
C10 0.078(7) 0.068(7) 0.063(7) -0.004(6) -0.005(6) 0.005(6)
C11 0.088(8) 0.078(7) 0.090(8) -0.005(7) -0.019(7) -0.005(6)
C12 0.091(8) 0.087(8) 0.112(9) -0.022(7) -0.016(7) -0.012(7)
C13 0.096(8) 0.086(7) 0.074(7) -0.011(6) -0.016(7) -0.004(7)
C14 0.077(7) 0.072(7) 0.057(6) -0.003(6) -0.012(6) 0.004(6)
C15 0.076(7) 0.086(7) 0.068(7) -0.008(6) -0.010(6) -0.005(6)
C16 0.074(7) 0.076(7) 0.048(6) -0.002(6) -0.005(5) 0.000(6)
C17 0.082(8) 0.078(7) 0.094(8) -0.022(7) -0.003(7) 0.003(6)
C18 0.074(7) 0.046(5) 0.067(7) 0.002(5) -0.011(6) 0.000(5)
C19 0.054(6) 0.062(6) 0.056(6) -0.008(5) 0.002(5) 0.003(5)
C20 0.061(6) 0.065(6) 0.040(5) 0.013(5) -0.001(5) -0.023(5)
C21 0.056(6) 0.047(5) 0.048(6) 0.002(5) -0.002(5) 0.004(5)
C22 0.047(5) 0.068(6) 0.071(7) -0.008(6) -0.010(5) -0.003(5)
C23 0.060(6) 0.054(6) 0.075(7) -0.006(5) -0.013(6) 0.003(5)
C24 0.046(5) 0.057(6) 0.052(6) 0.001(5) -0.003(5) 0.003(5)
C25 0.057(6) 0.066(6) 0.055(6) -0.005(5) -0.004(5) -0.004(5)
C26 0.068(7) 0.081(7) 0.062(7) -0.009(6) -0.013(6) -0.005(6)
C27 0.091(8) 0.099(8) 0.087(8) -0.005(7) -0.005(7) -0.012(7)
C28 0.085(8) 0.103(8) 0.072(7) -0.024(7) -0.008(6) -0.011(7)
C29 0.078(7) 0.080(7) 0.067(7) -0.023(6) 0.003(6) -0.004(6)
C30 0.058(6) 0.076(7) 0.054(6) -0.018(5) 0.010(5) -0.012(5)
C31 0.060(6) 0.062(6) 0.063(7) -0.013(5) 0.002(5) 0.006(5)
C32 0.060(6) 0.066(6) 0.064(7) -0.009(6) -0.010(5) 0.009(5)
C33 0.051(5) 0.053(6) 0.056(6) -0.003(5) -0.006(5) 0.006(5)
C34 0.063(6) 0.074(6) 0.050(6) 0.003(5) 0.006(5) 0.013(5)
C35 0.054(6) 0.077(7) 0.066(7) -0.010(6) 0.001(5) 0.006(5)
C36 0.055(6) 0.061(6) 0.054(6) -0.009(5) -0.012(5) 0.001(5)
C37 0.063(6) 0.063(6) 0.050(6) -0.007(5) -0.009(5) 0.008(5)
C38 0.049(5) 0.050(5) 0.042(5) -0.006(4) -0.006(4) 0.008(4)
C39 0.047(5) 0.049(5) 0.050(6) -0.010(5) -0.003(5) 0.006(4)
C40 0.063(6) 0.058(6) 0.050(6) -0.004(5) -0.002(5) 0.005(5)
C41 0.051(5) 0.055(6) 0.048(6) 0.002(5) 0.003(5) 0.004(5)
C42 0.056(6) 0.077(7) 0.072(7) 0.003(6) 0.003(5) 0.004(5)
C43 0.055(6) 0.077(7) 0.061(6) 0.011(6) -0.001(5) 0.014(5)
C44 0.057(6) 0.053(6) 0.054(6) -0.005(5) 0.000(5) 0.000(5)
C45 0.047(5) 0.050(5) 0.057(6) 0.011(5) -0.005(5) 0.000(4)
C46 0.066(7) 0.083(7) 0.076(7) -0.007(6) -0.018(6) 0.007(6)
C47 0.093(6) 0.118(7) 0.076(6) 0.000(5) 0.003(5) -0.003(5)
C48 0.083(10) 0.108(11) 0.124(13) 0.016(10) -0.014(9) 0.011(9)
C49 0.135(14) 0.122(12) 0.140(14) -0.033(12) -0.026(12) 0.035(11)
C50 0.076(9) 0.140(13) 0.097(11) 0.012(10) -0.025(9) 0.026(9)
C51 0.102(8) 0.151(9) 0.083(8) 0.023(8) 0.009(7) -0.002(8)
C52 0.112(8) 0.131(9) 0.097(8) -0.004(8) 0.007(7) -0.020(8)
C53 0.123(9) 0.143(9) 0.101(8) 0.004(8) 0.023(8) 0.012(8)
F1 0.176(18) 0.132(14) 0.085(11) 0.022(10) 0.008(12) -0.032(13)
F2 0.150(17) 0.120(14) 0.142(15) -0.067(12) -0.025(12) 0.049(12)
F3 0.153(16) 0.174(18) 0.126(15) -0.064(14) -0.023(12) -0.028(14)
F4 0.333(16) 0.074(6) 0.167(11) -0.018(7) -0.054(11) 0.036(9)
F5 0.139(9) 0.160(9) 0.264(14) -0.138(10) 0.069(9) -0.044(8)
F6 0.158(10) 0.163(9) 0.231(13) -0.119(9) -0.061(10) 0.049(8)
F1' 0.139(19) 0.121(18) 0.080(15) -0.046(13) -0.027(13) 0.034(14)
F2' 0.096(15) 0.151(19) 0.062(13) -0.045(12) 0.032(10) -0.004(13)
F3' 0.16(2) 0.093(15) 0.103(16) -0.029(12) -0.007(14) -0.026(14)
Ir1 0.0496(3) 0.0594(3) 0.0504(3) 0.0053(2) -0.0005(2) 0.0055(2)
N1 0.045(5) 0.053(5) 0.040(5) 0.003(4) 0.010(4) 0.002(4)
N2 0.038(5) 0.066(6) 0.044(5) -0.001(5) 0.005(4) 0.011(4)
N3 0.045(5) 0.065(6) 0.051(6) 0.010(5) -0.001(4) 0.015(4)
S1 0.0502(16) 0.0695(19) 0.0512(18) 0.0060(15) 0.0023(14) 0.0105(14)
S2 0.0499(16) 0.0625(18) 0.0588(19) 0.0149(15) 0.0070(14) 0.0114(14)

loop_
_atom_type_symbol
_atom_type_description
_atom_type_scat_dispersion_real
_atom_type_scat_dispersion_imag
_atom_type_scat_source
C C 0.0033 0.0016 'International Tables Vol C Tables 4.2.6.8 and 6.1.1.4'
H H 0.0000 0.0000 'International Tables Vol C Tables 4.2.6.8 and 6.1.1.4'
N N 0.0061 0.0033 'International Tables Vol C Tables 4.2.6.8 and 6.1.1.4'
O O 0.0106 0.0060 'International Tables Vol C Tables 4.2.6.8 and 6.1.1.4'
F F 0.0171 0.0103 'International Tables Vol C Tables 4.2.6.8 and 6.1.1.4'
S S 0.1246 0.1234 'International Tables Vol C Tables 4.2.6.8 and 6.1.1.4'
Ir Ir -1.4442 7.9887 'International Tables Vol C Tables 4.2.6.8 and 6.1.1.4'

loop_
_geom_angle_atom_site_label_1
_geom_angle_atom_site_label_2
_geom_angle_atom_site_label_3
_geom_angle
F3 C1 F1 102(2)
F3 C1 F2 104(2)
F1 C1 F2 107(2)
F1' C1 F2' 101(2)
F1' C1 F3' 100(3)
F2' C1 F3' 111(2)
F3 C1 C2 113.1(17)
F1' C1 C2 112.6(16)
F1 C1 C2 114.7(16)
F2 C1 C2 114.5(16)
F2' C1 C2 115.3(17)
F3' C1 C2 115.3(17)
C7 C2 C3 118.7(13)
C7 C2 C1 122.5(13)
C3 C2 C1 118.8(13)
C4 C3 C2 120.4(13)
C4 C3 H3 119.8
C2 C3 H3 119.8
C3 C4 C5 120.2(13)
C3 C4 H4 119.9
C5 C4 H4 119.9
C6 C5 C4 120.8(12)
C6 C5 C8 114.2(11)
C4 C5 C8 125.0(11)
C5 C6 C7 117.1(12)
C5 C6 Ir1 117.0(10)
C7 C6 Ir1 125.4(9)
C2 C7 C6 122.6(12)
C2 C7 H7 118.7
C6 C7 H7 118.7
N2 C8 C9 118.8(11)
N2 C8 C5 113.1(10)
C9 C8 C5 128.1(10)
C8 C9 C14 120.2(11)
C8 C9 C10 124.6(12)
C14 C9 C10 115.2(12)
C11 C10 C9 122.4(14)
C11 C10 H10 118.8
C9 C10 H10 118.8
C10 C11 C12 119.0(15)
C10 C11 H11 120.5
C12 C11 H11 120.5
C13 C12 C11 121.7(16)
C13 C12 H12 119.1
C11 C12 H12 119.1
C12 C13 C14 120.9(15)
C12 C13 H13 119.5
C14 C13 H13 119.5
C13 C14 C15 122.3(13)
C13 C14 C9 120.6(12)
C15 C14 C9 117.0(13)
C16 C15 C14 119.0(13)
C16 C15 H15 120.5
C14 C15 H15 120.5
N2 C16 C15 123.5(12)
N2 C16 H16 118.3
C15 C16 H16 118.3
F5 C17 F4 102.1(15)
F5 C17 F6 101.9(15)
F4 C17 F6 102.8(14)
F5 C17 C18 116.6(14)
F4 C17 C18 116.1(14)
F6 C17 C18 115.3(13)
C23 C18 C19 122.2(12)
C23 C18 C17 118.2(12)
C19 C18 C17 119.4(13)
C18 C19 C20 118.4(12)
C18 C19 H19 120.8
C20 C19 H19 120.8
C21 C20 C19 118.3(11)
C21 C20 Ir1 117.5(9)
C19 C20 Ir1 123.6(9)
C20 C21 C22 120.5(11)
C20 C21 C24 114.1(10)
C22 C21 C24 125.0(11)
C23 C22 C21 121.6(12)
C23 C22 H22 119.2
C21 C22 H22 119.2
C22 C23 C18 118.8(11)
C22 C23 H23 120.6
C18 C23 H23 120.6
N1 C24 C25 120.6(10)
N1 C24 C21 111.7(10)
C25 C24 C21 127.7(10)
C26 C25 C30 116.2(12)
C26 C25 C24 125.0(12)
C30 C25 C24 118.7(11)
C27 C26 C25 124.3(14)
C27 C26 H26 117.9
C25 C26 H26 117.9
C26 C27 C28 119.5(15)
C26 C27 H27 120.2
C28 C27 H27 120.2
C29 C28 C27 120.2(15)
C29 C28 H28 119.9
C27 C28 H28 119.9
C28 C29 C30 118.5(13)
C28 C29 H29 120.7
C30 C29 H29 120.7
C25 C30 C31 117.2(12)
C25 C30 C29 120.8(12)
C31 C30 C29 121.9(12)
C32 C31 C30 120.6(11)
C32 C31 H31 119.7
C30 C31 H31 119.7
C31 C32 N1 124.0(11)
C31 C32 H32 118.0
N1 C32 H32 118.0
C34 C33 N3 132.9(11)
C34 C33 C38 120.0(10)
N3 C33 C38 107.0(9)
C33 C34 C35 118.0(11)
C33 C34 H34 121.0
C35 C34 H34 121.0
C36 C35 C34 124.4(11)
C36 C35 H35 117.8
C34 C35 H35 117.8
C35 C36 C37 116.4(10)
C35 C36 C46 119.7(11)
C37 C36 C46 123.9(11)
C36 C37 C38 122.2(11)
C36 C37 H37 118.9
C38 C37 H37 118.9
C37 C38 C33 119.0(10)
C37 C38 C39 132.2(10)
C33 C38 C39 108.8(9)
C40 C39 C44 120.4(10)
C40 C39 C38 131.7(10)
C44 C39 C38 107.5(9)
C41 C40 C39 122.1(11)
C41 C40 H40 119.0
C39 C40 H40 119.0
C40 C41 C42 115.8(10)
C40 C41 C47 123.2(11)
C42 C41 C47 120.8(11)
C41 C42 C43 122.8(11)
C41 C42 H42 118.6
C43 C42 H42 118.6
C44 C43 C42 118.8(11)
C44 C43 H43 120.6
C42 C43 H43 120.6
C43 C44 C39 119.7(11)
C43 C44 N3 131.7(11)
C39 C44 N3 108.4(9)
N3 C45 S1 125.0(8)
N3 C45 S2 121.7(8)
S1 C45 S2 113.2(6)
C36 C46 C49 109.5(12)
C36 C46 C48 108.8(11)
C49 C46 C48 109.3(15)
C36 C46 C50 111.1(11)
C49 C46 C50 107.3(13)
C48 C46 C50 110.8(13)
C51 C47 C53 104.5(16)
C51 C47 C52 120.6(15)
C53 C47 C52 91.7(15)
C51 C47 C41 113.9(14)
C53 C47 C41 111.1(13)
C52 C47 C41 112.1(14)
C46 C48 H48A 109.5
C46 C48 H48B 109.5
H48A C48 H48B 109.5
C46 C48 H48C 109.5
H48A C48 H48C 109.5
H48B C48 H48C 109.5
C46 C49 H49A 109.5
C46 C49 H49B 109.5
H49A C49 H49B 109.5
C46 C49 H49C 109.5
H49A C49 H49C 109.5
H49B C49 H49C 109.5
C46 C50 H50A 109.5
C46 C50 H50B 109.5
H50A C50 H50B 109.5
C46 C50 H50C 109.5
H50A C50 H50C 109.5
H50B C50 H50C 109.5
C47 C51 H51A 109.5
C47 C51 H51B 109.5
H51A C51 H51B 109.5
C47 C51 H51C 109.5
H51A C51 H51C 109.5
H51B C51 H51C 109.5
C47 C52 H52A 109.5
C47 C52 H52B 109.5
H52A C52 H52B 109.5
C47 C52 H52C 109.5
H52A C52 H52C 109.5
H52B C52 H52C 109.5
C47 C53 H53A 109.5
C47 C53 H53B 109.5
H53A C53 H53B 109.5
C47 C53 H53C 109.5
H53A C53 H53C 109.5
H53B C53 H53C 109.5
C20 Ir1 N1 78.7(4)
C20 Ir1 C6 95.6(4)
N1 Ir1 C6 94.9(4)
C20 Ir1 N2 93.8(4)
N1 Ir1 N2 169.7(3)
C6 Ir1 N2 78.6(5)
C20 Ir1 S1 168.1(3)
N1 Ir1 S1 98.2(3)
C6 Ir1 S1 96.1(4)
N2 Ir1 S1 90.5(3)
C20 Ir1 S2 97.2(3)
N1 Ir1 S2 91.1(3)
C6 Ir1 S2 166.7(3)
N2 Ir1 S2 97.1(3)
S1 Ir1 S2 71.30(13)
C32 N1 C24 118.2(10)
C32 N1 Ir1 124.8(8)
C24 N1 Ir1 116.6(7)
C16 N2 C8 121.0(11)
C16 N2 Ir1 123.3(8)
C8 N2 Ir1 115.4(8)
C45 N3 C33 124.6(9)
C45 N3 C44 127.5(9)
C33 N3 C44 107.9(9)
C45 S1 Ir1 88.1(4)
C45 S2 Ir1 87.3(4)

loop_
_geom_bond_atom_site_label_1
_geom_bond_atom_site_label_2
_geom_bond_distance
C1 F3 1.28(3)
C1 F1' 1.34(3)
C1 F1 1.35(2)
C1 F2 1.35(2)
C1 F2' 1.36(3)
C1 F3' 1.36(3)
C1 C2 1.55(2)
C2 C7 1.402(16)
C2 C3 1.43(2)
C3 C4 1.40(2)
C3 H3 0.9300
C4 C5 1.471(17)
C4 H4 0.9300
C5 C6 1.382(17)
C5 C8 1.535(17)
C6 C7 1.479(18)
C6 Ir1 2.087(14)
C7 H7 0.9300
C8 N2 1.398(14)
C8 C9 1.446(18)
C9 C14 1.474(18)
C9 C10 1.481(17)
C10 C11 1.38(2)
C10 H10 0.9300
C11 C12 1.44(2)
C11 H11 0.9300
C12 C13 1.37(2)
C12 H12 0.9300
C13 C14 1.42(2)
C13 H13 0.9300
C14 C15 1.460(18)
C15 C16 1.398(19)
C15 H15 0.9300
C16 N2 1.378(16)
C16 H16 0.9300
C17 F5 1.298(18)
C17 F4 1.305(17)
C17 F6 1.421(19)
C17 C18 1.50(2)
C18 C23 1.410(18)
C18 C19 1.432(17)
C19 C20 1.499(17)
C19 H19 0.9300
C20 C21 1.396(17)
C20 Ir1 2.049(13)
C21 C22 1.456(16)
C21 C24 1.505(16)
C22 C23 1.401(17)
C22 H22 0.9300
C23 H23 0.9300
C24 N1 1.423(14)
C24 C25 1.473(17)
C25 C26 1.411(17)
C25 C30 1.459(17)
C26 C27 1.36(2)
C26 H26 0.9300
C27 C28 1.46(2)
C27 H27 0.9300
C28 C29 1.398(19)
C28 H28 0.9300
C29 C30 1.466(18)
C29 H29 0.9300
C30 C31 1.459(18)
C31 C32 1.383(18)
C31 H31 0.9300
C32 N1 1.390(15)
C32 H32 0.9300
C33 C34 1.417(16)
C33 N3 1.449(14)
C33 C38 1.468(15)
C34 C35 1.435(16)
C34 H34 0.9300
C35 C36 1.421(17)
C35 H35 0.9300
C36 C37 1.430(16)
C36 C46 1.552(17)
C37 C38 1.430(15)
C37 H37 0.9300
C38 C39 1.474(14)
C39 C40 1.418(15)
C39 C44 1.428(15)
C40 C41 1.419(16)
C40 H40 0.9300
C41 C42 1.425(16)
C41 C47 1.559(18)
C42 C43 1.455(17)
C42 H42 0.9300
C43 C44 1.381(16)
C43 H43 0.9300
C44 N3 1.492(14)
C45 N3 1.420(13)
C45 S1 1.748(11)
C45 S2 1.761(11)
C46 C49 1.58(2)
C46 C48 1.60(2)
C46 C50 1.60(2)
C47 C51 1.50(2)
C47 C53 1.53(2)
C47 C52 1.54(2)
C48 H48A 0.9600
C48 H48B 0.9600
C48 H48C 0.9600
C49 H49A 0.9600
C49 H49B 0.9600
C49 H49C 0.9600
C50 H50A 0.9600
C50 H50B 0.9600
C50 H50C 0.9600
C51 H51A 0.9600
C51 H51B 0.9600
C51 H51C 0.9600
C52 H52A 0.9600
C52 H52B 0.9600
C52 H52C 0.9600
C53 H53A 0.9600
C53 H53B 0.9600
C53 H53C 0.9600
Ir1 N1 2.074(10)
Ir1 N2 2.130(11)
Ir1 S1 2.504(4)
Ir1 S2 2.521(4)
